data_4001577
loop_
_publ_author_name
'Zhang, Xinnan'
'Johnson, James P.'
'Kampf, Jeff W.'
'Matzger, Adam J.'

_publ_section_title
;
 Ring Fusion Effects on the Solid-State Properties of \a-Oligothiophenes
;
_journal_issue 15
_journal_name_full 'Chemistry of Materials'
_journal_page_first 3470
_journal_paper_doi 10.1021/cm0609348
_journal_volume 18
_journal_year 2006
_chemical_formula_moiety 'C12 H6 S4'
_chemical_formula_sum 'C12 H6 S4'
_chemical_formula_weight 278.41
_chemical_name_systematic
;
 ?
;
_space_group_IT_number 29
_symmetry_cell_setting orthorhombic
_symmetry_space_group_name_Hall 'P 2c -2ac'
_symmetry_space_group_name_H-M 'P c a 21'
_atom_sites_solution_hydrogens geom
_atom_sites_solution_primary direct
_atom_sites_solution_secondary difmap
_audit_creation_method SHELXL-97
_cell_angle_alpha 90.00
_cell_angle_beta 90.00
_cell_angle_gamma 90.00
_cell_formula_units_Z 8
_cell_length_a 23.660(5)
_cell_length_b 5.9832(12)
_cell_length_c 15.709(3)
_cell_measurement_reflns_used 4567
_cell_measurement_temperature 123(2)
_cell_measurement_theta_max 22.82
_cell_measurement_theta_min 3.11
_cell_volume 2223.8(8)
_computing_cell_refinement 'Bruker SMART'
_computing_data_collection 'Bruker SMART'
_computing_data_reduction 'Bruker SHELXTL'
_computing_molecular_graphics 'Bruker SHELXTL'
_computing_publication_material 'Bruker SHELXTL'
_computing_structure_refinement 'Bruker SHELXTL'
_computing_structure_solution 'Bruker SHELXTL'
_diffrn_ambient_temperature 123(2)
_diffrn_measured_fraction_theta_full 0.997
_diffrn_measured_fraction_theta_max 0.997
_diffrn_measurement_device_type 'CCD area detector'
_diffrn_measurement_method 'phi and omega scans'
_diffrn_radiation_monochromator graphite
_diffrn_radiation_source 'fine-focus sealed tube'
_diffrn_radiation_type MoK\a
_diffrn_radiation_wavelength 0.71073
_diffrn_reflns_av_R_equivalents 0.0832
_diffrn_reflns_av_sigmaI/netI 0.0455
_diffrn_reflns_limit_h_max 31
_diffrn_reflns_limit_h_min -31
_diffrn_reflns_limit_k_max 7
_diffrn_reflns_limit_k_min -7
_diffrn_reflns_limit_l_max 20
_diffrn_reflns_limit_l_min -20
_diffrn_reflns_number 24536
_diffrn_reflns_theta_full 28.31
_diffrn_reflns_theta_max 28.31
_diffrn_reflns_theta_min 3.11
_exptl_absorpt_coefficient_mu 0.817
_exptl_absorpt_correction_T_max 0.9839
_exptl_absorpt_correction_T_min 0.7359
_exptl_absorpt_correction_type multi-scan
_exptl_absorpt_process_details
;
  Blessing, R. Acta Cryst. (1995) A51 33-38.
  Sheldrick, G.  SADABS (Version 2.10) Bruker/Siemens area
  detector absorption and other corrections, University of
  Gottingen, Germany 2003.
;
_exptl_crystal_colour yellow
_exptl_crystal_density_diffrn 1.663
_exptl_crystal_density_method 'not measured'
_exptl_crystal_description needle
_exptl_crystal_F_000 1136
_exptl_crystal_size_max 0.40
_exptl_crystal_size_mid 0.04
_exptl_crystal_size_min 0.02
_refine_diff_density_max 0.491
_refine_diff_density_min -0.353
_refine_diff_density_rms 0.088
_refine_ls_abs_structure_details 'Flack H D (1983), Acta Cryst. A39, 876-881'
_refine_ls_abs_structure_Flack 0.08(13)
_refine_ls_extinction_method none
_refine_ls_goodness_of_fit_ref 1.012
_refine_ls_hydrogen_treatment constr
_refine_ls_matrix_type full
_refine_ls_number_parameters 289
_refine_ls_number_reflns 2848
_refine_ls_number_restraints 1
_refine_ls_restrained_S_all 1.012
_refine_ls_R_factor_all 0.0596
_refine_ls_R_factor_gt 0.0341
_refine_ls_shift/su_max 0.000
_refine_ls_shift/su_mean 0.000
_refine_ls_structure_factor_coef Fsqd
_refine_ls_weighting_details 'calc w=1/[\s^2^(Fo^2^)+(0.0385P)^2^+1.9041P] where P=(Fo^2^+2Fc^2^)/3'
_refine_ls_weighting_scheme calc
_refine_ls_wR_factor_gt 0.0755
_refine_ls_wR_factor_ref 0.0839
_reflns_number_gt 2272
_reflns_number_total 2848
_reflns_threshold_expression >2sigma(I)
_cod_data_source_file cm0609348si20060422_113518.cif
_cod_data_source_block t3t
_cod_depositor_comments
;
The following automatic conversions were performed:

'_symmetry_cell_setting' value 'Orthorhombic' changed to
'orthorhombic' according to
/home/saulius/struct/CIF-dictionaries/cif_core.dic dictionary named
'cif_core.dic' version 2.4.1 from 2010-06-29.

Automatic conversion script
Id: cif_fix_values 1715 2011-07-08 13:25:40Z adriana 
;
_cod_original_cell_volume 2223.7(8)
_cod_original_sg_symbol_H-M Pca2(1)
_cod_database_code 4001577

loop_
_symmetry_equiv_pos_as_xyz
'x, y, z'
'-x, -y, z+1/2'
'x+1/2, -y, z'
'-x+1/2, y, z+1/2'

loop_
_atom_site_label
_atom_site_type_symbol
_atom_site_fract_x
_atom_site_fract_y
_atom_site_fract_z
_atom_site_U_iso_or_equiv
_atom_site_adp_type
_atom_site_occupancy
_atom_site_symmetry_multiplicity
_atom_site_calc_flag
_atom_site_refinement_flags
S1 S 0.74095(4) 0.42385(16) 0.65575(6) 0.0231(2) Uani 1 1 d .
S2 S 0.57828(4) 0.07029(14) 0.65585(6) 0.01710(19) Uani 1 1 d .
S3 S 0.50208(4) 0.63986(15) 0.55208(6) 0.0206(2) Uani 1 1 d .
S4 S 0.41301(4) 0.06643(15) 0.62391(6) 0.0192(2) Uani 1 1 d .
S5 S -0.02019(4) 0.09770(18) 0.86355(7) 0.0295(3) Uani 1 1 d .
S6 S 0.14580(4) 0.41950(15) 0.84650(5) 0.01703(19) Uani 1 1 d .
S7 S 0.21906(4) -0.15318(15) 0.95172(6) 0.0192(2) Uani 1 1 d .
S8 S 0.31045(4) 0.42010(15) 0.88769(6) 0.0191(2) Uani 1 1 d .
C1 C 0.79120(16) 0.2486(7) 0.6959(2) 0.0235(9) Uani 1 1 d .
H1A H 0.8298 0.2888 0.7026 0.028 Uiso 1 1 calc R
C2 C 0.77013(15) 0.0464(7) 0.7172(2) 0.0212(9) Uani 1 1 d .
H2A H 0.7923 -0.0703 0.7410 0.025 Uiso 1 1 calc R
C3 C 0.71093(15) 0.0263(6) 0.7001(2) 0.0178(8) Uani 1 1 d .
H3A H 0.6893 -0.1045 0.7107 0.021 Uiso 1 1 calc R
C4 C 0.68917(14) 0.2227(6) 0.6660(2) 0.0153(7) Uani 1 1 d .
C5 C 0.63141(14) 0.2716(6) 0.6414(2) 0.0158(8) Uani 1 1 d .
C6 C 0.61107(15) 0.4647(6) 0.6049(2) 0.0182(8) Uani 1 1 d .
H6A H 0.6335 0.5919 0.5920 0.022 Uiso 1 1 calc R
C7 C 0.55207(14) 0.4489(6) 0.5891(2) 0.0166(8) Uani 1 1 d .
C8 C 0.52826(14) 0.2474(6) 0.6130(2) 0.0154(8) Uani 1 1 d .
C9 C 0.46810(14) 0.2461(6) 0.6023(2) 0.0153(8) Uani 1 1 d .
C10 C 0.44856(14) 0.4488(6) 0.5698(2) 0.0164(8) Uani 1 1 d .
C11 C 0.38894(15) 0.4571(6) 0.5634(2) 0.0193(8) Uani 1 1 d .
H11A H 0.3685 0.5827 0.5428 0.023 Uiso 1 1 calc R
C12 C 0.36432(15) 0.2649(6) 0.5901(2) 0.0208(9) Uani 1 1 d .
H12A H 0.3246 0.2412 0.5903 0.025 Uiso 1 1 calc R
C13 C -0.06943(16) 0.2742(7) 0.8221(2) 0.0233(9) Uani 1 1 d .
H13A H -0.1087 0.2416 0.8200 0.028 Uiso 1 1 calc R
C14 C -0.04647(16) 0.4657(7) 0.7925(2) 0.0233(9) Uani 1 1 d .
H14A H -0.0683 0.5827 0.7681 0.028 Uiso 1 1 calc R
C15 C 0.01384(14) 0.4765(6) 0.8012(2) 0.0167(8) Uani 1 1 d .
H15A H 0.0367 0.5984 0.7834 0.020 Uiso 1 1 calc R
C16 C 0.03413(14) 0.2799(6) 0.8400(2) 0.0156(8) Uani 1 1 d .
C17 C 0.09236(15) 0.2225(6) 0.8621(2) 0.0161(8) Uani 1 1 d .
C18 C 0.11195(15) 0.0277(6) 0.8956(2) 0.0174(8) Uani 1 1 d .
H18A H 0.0890 -0.0986 0.9076 0.021 Uiso 1 1 calc R
C19 C 0.17145(15) 0.0371(6) 0.9104(2) 0.0145(8) Uani 1 1 d .
C20 C 0.19547(15) 0.2387(6) 0.8883(2) 0.0156(8) Uani 1 1 d .
C21 C 0.25449(15) 0.2412(6) 0.9051(2) 0.0154(7) Uani 1 1 d .
C22 C 0.27363(15) 0.0391(6) 0.9391(2) 0.0169(8) Uani 1 1 d .
C23 C 0.33276(15) 0.0327(6) 0.9527(2) 0.0185(8) Uani 1 1 d .
H23A H 0.3525 -0.0903 0.9768 0.022 Uiso 1 1 calc R
C24 C 0.35756(15) 0.2260(6) 0.9268(2) 0.0194(8) Uani 1 1 d .
H24A H 0.3971 0.2516 0.9299 0.023 Uiso 1 1 calc R

loop_
_atom_site_aniso_label
_atom_site_aniso_U_11
_atom_site_aniso_U_22
_atom_site_aniso_U_33
_atom_site_aniso_U_23
_atom_site_aniso_U_13
_atom_site_aniso_U_12
S1 0.0179(4) 0.0182(4) 0.0331(5) -0.0001(4) -0.0010(4) -0.0003(4)
S2 0.0142(4) 0.0123(4) 0.0248(4) 0.0028(4) -0.0005(3) 0.0003(3)
S3 0.0179(4) 0.0148(4) 0.0291(4) 0.0057(4) -0.0021(4) 0.0006(4)
S4 0.0146(4) 0.0169(4) 0.0261(4) 0.0023(4) -0.0001(3) -0.0015(4)
S5 0.0171(4) 0.0240(5) 0.0473(6) 0.0080(5) -0.0042(4) -0.0015(4)
S6 0.0154(4) 0.0130(4) 0.0226(4) 0.0022(4) -0.0006(3) 0.0002(3)
S7 0.0158(4) 0.0146(4) 0.0271(4) 0.0056(4) -0.0004(4) 0.0003(4)
S8 0.0142(4) 0.0151(4) 0.0279(4) 0.0020(4) -0.0015(4) -0.0024(4)
C1 0.0133(18) 0.032(2) 0.0250(19) -0.0043(16) 0.0003(14) -0.0004(17)
C2 0.0213(18) 0.027(2) 0.0154(15) 0.0052(16) 0.0019(14) 0.0079(16)
C3 0.0136(16) 0.0215(19) 0.0183(17) 0.0028(15) 0.0014(13) 0.0023(15)
C4 0.0145(16) 0.0166(16) 0.0149(15) -0.0037(14) 0.0000(13) 0.0004(14)
C5 0.0155(16) 0.0144(16) 0.0175(17) -0.0038(14) 0.0019(13) 0.0004(14)
C6 0.0162(16) 0.0154(18) 0.0232(17) -0.0013(14) 0.0021(15) 0.0012(14)
C7 0.0159(17) 0.0188(18) 0.0152(16) 0.0005(15) -0.0008(13) 0.0024(15)
C8 0.0166(17) 0.0128(17) 0.0169(16) -0.0003(14) -0.0006(14) -0.0005(14)
C9 0.0168(16) 0.0132(17) 0.0159(15) -0.0022(13) -0.0020(13) 0.0014(14)
C10 0.0170(17) 0.0145(17) 0.0177(16) -0.0012(14) 0.0001(13) -0.0007(14)
C11 0.0197(17) 0.0218(19) 0.0164(16) -0.0035(15) -0.0013(14) 0.0021(15)
C12 0.0166(17) 0.023(2) 0.0230(18) -0.0048(16) -0.0018(15) 0.0030(16)
C13 0.0127(18) 0.028(2) 0.0291(19) 0.0020(17) 0.0000(15) -0.0003(16)
C14 0.0214(18) 0.027(2) 0.0217(18) 0.0022(17) -0.0004(15) 0.0076(17)
C15 0.0105(16) 0.0228(19) 0.0167(15) 0.0036(15) -0.0005(14) 0.0025(15)
C16 0.0160(17) 0.0163(16) 0.0146(15) -0.0009(14) 0.0003(13) -0.0010(14)
C17 0.0177(17) 0.0141(16) 0.0163(15) -0.0011(14) -0.0001(13) -0.0021(14)
C18 0.0177(17) 0.0135(17) 0.0211(17) 0.0005(14) 0.0037(15) 0.0005(14)
C19 0.0121(16) 0.0147(17) 0.0167(16) 0.0022(14) 0.0006(13) -0.0014(13)
C20 0.0158(17) 0.0137(16) 0.0174(15) 0.0016(14) 0.0037(14) 0.0032(13)
C21 0.0148(16) 0.0119(16) 0.0195(15) -0.0011(15) 0.0029(13) 0.0008(14)
C22 0.0184(17) 0.0141(17) 0.0182(16) 0.0030(15) -0.0011(14) -0.0011(14)
C23 0.0170(17) 0.0175(18) 0.0210(17) 0.0023(16) -0.0008(15) 0.0041(15)
C24 0.0157(17) 0.0220(19) 0.0205(18) -0.0017(15) -0.0010(14) -0.0006(15)

loop_
_atom_type_symbol
_atom_type_description
_atom_type_scat_dispersion_real
_atom_type_scat_dispersion_imag
_atom_type_scat_source
C C 0.0033 0.0016 'International Tables Vol C Tables 4.2.6.8 and 6.1.1.4'
H H 0.0000 0.0000 'International Tables Vol C Tables 4.2.6.8 and 6.1.1.4'
S S 0.1246 0.1234 'International Tables Vol C Tables 4.2.6.8 and 6.1.1.4'

loop_
_geom_angle_atom_site_label_1
_geom_angle_atom_site_label_2
_geom_angle_atom_site_label_3
_geom_angle
C1 S1 C4 91.80(18)
C8 S2 C5 91.12(17)
C10 S3 C7 90.57(17)
C9 S4 C12 90.86(18)
C13 S5 C16 92.06(18)
C20 S6 C17 90.94(17)
C19 S7 C22 90.29(17)
C24 S8 C21 91.25(18)
C2 C1 S1 112.6(3)
C1 C2 C3 113.0(3)
C4 C3 C2 111.3(3)
C3 C4 C5 128.5(3)
C3 C4 S1 111.3(3)
C5 C4 S1 120.2(3)
C6 C5 C4 127.6(3)
C6 C5 S2 112.3(3)
C4 C5 S2 120.1(3)
C5 C6 C7 111.1(3)
C8 C7 C6 114.3(3)
C8 C7 S3 112.7(3)
C6 C7 S3 132.9(3)
C7 C8 C9 112.2(3)
C7 C8 S2 111.2(3)
C9 C8 S2 136.3(3)
C10 C9 C8 111.5(3)
C10 C9 S4 111.3(3)
C8 C9 S4 137.0(3)
C9 C10 C11 112.8(3)
C9 C10 S3 113.0(3)
C11 C10 S3 134.1(3)
C12 C11 C10 112.1(3)
C11 C12 S4 112.9(3)
C14 C13 S5 112.5(3)
C13 C14 C15 113.9(4)
C16 C15 C14 110.0(3)
C15 C16 C17 128.3(3)
C15 C16 S5 111.5(3)
C17 C16 S5 120.2(3)
C18 C17 C16 127.9(3)
C18 C17 S6 112.7(3)
C16 C17 S6 119.4(3)
C17 C18 C19 111.4(3)
C20 C19 C18 113.6(3)
C20 C19 S7 113.7(3)
C18 C19 S7 132.7(3)
C19 C20 C21 111.6(3)
C19 C20 S6 111.3(3)
C21 C20 S6 137.1(3)
C22 C21 C20 112.4(3)
C22 C21 S8 110.4(3)
C20 C21 S8 137.0(3)
C21 C22 C23 113.7(3)
C21 C22 S7 112.0(3)
C23 C22 S7 134.3(3)
C24 C23 C22 111.0(3)
C23 C24 S8 113.6(3)

loop_
_geom_bond_atom_site_label_1
_geom_bond_atom_site_label_2
_geom_bond_distance
S1 C1 1.706(4)
S1 C4 1.725(4)
S2 C8 1.725(4)
S2 C5 1.756(4)
S3 C10 1.728(4)
S3 C7 1.744(4)
S4 C9 1.723(4)
S4 C12 1.738(4)
S5 C13 1.702(4)
S5 C16 1.725(4)
S6 C20 1.727(4)
S6 C17 1.746(4)
S7 C19 1.728(4)
S7 C22 1.741(4)
S8 C24 1.723(4)
S8 C21 1.725(4)
C1 C2 1.350(6)
C2 C3 1.431(5)
C3 C4 1.390(5)
C4 C5 1.450(5)
C5 C6 1.377(5)
C6 C7 1.421(5)
C7 C8 1.383(5)
C8 C9 1.433(5)
C9 C10 1.395(5)
C10 C11 1.415(5)
C11 C12 1.356(5)
C13 C14 1.351(6)
C14 C15 1.435(5)
C15 C16 1.410(5)
C16 C17 1.462(5)
C17 C18 1.360(5)
C18 C19 1.428(5)
C19 C20 1.377(5)
C20 C21 1.421(5)
C21 C22 1.397(5)
C22 C23 1.416(5)
C23 C24 1.360(5)
